data_1547827
loop_
_publ_author_name
'Gharpure, Santosh J.'
'Anuradha, Dandela'

_publ_section_title
;
 Synthesis of Benzo[1,4]heterocycles using Palladium Catalyzed Heck
 Reaction to Vinylogous Carbonates/Carbamates: Unexpected Formation of
 Indoles via Carbopalladation Intercepted by Nucleopalladation.
;
_journal_issue 22
_journal_name_full 'Organic letters'
_journal_page_first 6136
_journal_page_last 6139
_journal_paper_doi 10.1021/acs.orglett.7b03016
_journal_volume 19
_journal_year 2017
_chemical_formula_moiety 'C24 H27 N O5 S'
_chemical_formula_sum 'C24 H27 N O5 S'
_chemical_formula_weight 441.54
_space_group_IT_number 2
_symmetry_cell_setting triclinic
_symmetry_Int_Tables_number 2
_symmetry_space_group_name_Hall '-P 1'
_symmetry_space_group_name_H-M 'P -1'
_atom_sites_solution_hydrogens geom
_atom_sites_solution_primary direct
_atom_sites_solution_secondary difmap
_cell_angle_alpha 98.386(7)
_cell_angle_beta 96.739(6)
_cell_angle_gamma 109.699(6)
_cell_formula_units_Z 2
_cell_length_a 9.304(5)
_cell_length_b 10.764(6)
_cell_length_c 11.843(6)
_cell_measurement_reflns_used 2416
_cell_measurement_temperature 100
_cell_measurement_theta_max 29.10
_cell_measurement_theta_min 3.10
_cell_volume 1086.9(10)
_computing_cell_refinement 'CrystalClear-SM Expert 2.1 b28'
_computing_data_collection 'CrystalClear-SM Expert 2.1 b28 (Rigaku, 2013)'
_computing_data_reduction 'CrystalClear-SM Expert 2.1 b28'
_computing_molecular_graphics 'CrystalStructure 4.0'
_computing_publication_material 'CrystalStructure 4.0 (Rigaku, 2010)'
_computing_structure_refinement 'SHELXL97 (Sheldrick, 2008)'
_computing_structure_solution 'SHELXS97 (Sheldrick, 2008)'
_diffrn_ambient_temperature 100
_diffrn_detector_area_resol_mean 7.111
_diffrn_measured_fraction_theta_full 0.996
_diffrn_measured_fraction_theta_max 0.996
_diffrn_measurement_device_type 'Rigaku Saturn724'
_diffrn_measurement_method \w
_diffrn_radiation_type 'Mo K\a'
_diffrn_radiation_wavelength 0.71070
_diffrn_reflns_av_R_equivalents 0.0500
_diffrn_reflns_limit_h_max 11
_diffrn_reflns_limit_h_min -11
_diffrn_reflns_limit_k_max 12
_diffrn_reflns_limit_k_min -12
_diffrn_reflns_limit_l_max 13
_diffrn_reflns_limit_l_min -14
_diffrn_reflns_number 9678
_diffrn_reflns_theta_full 25.00
_diffrn_reflns_theta_max 25.00
_diffrn_standards_number 0
_exptl_absorpt_coefficient_mu 0.185
_exptl_absorpt_correction_T_max 0.980
_exptl_absorpt_correction_T_min 0.969
_exptl_absorpt_correction_type numerical
_exptl_absorpt_process_details 'NUMABS (Rigaku, 1999)'
_exptl_crystal_colour colorless
_exptl_crystal_density_diffrn 1.349
_exptl_crystal_density_method 'not measured'
_exptl_crystal_description prism
_exptl_crystal_F_000 468.00
_exptl_crystal_size_max 0.180
_exptl_crystal_size_mid 0.120
_exptl_crystal_size_min 0.110
_refine_diff_density_max 0.420
_refine_diff_density_min -0.410
_refine_ls_extinction_method none
_refine_ls_goodness_of_fit_ref 1.068
_refine_ls_hydrogen_treatment constr
_refine_ls_number_parameters 280
_refine_ls_number_reflns 3812
_refine_ls_number_restraints 0
_refine_ls_R_factor_gt 0.0486
_refine_ls_shift/su_max 0.000
_refine_ls_structure_factor_coef Fsqd
_refine_ls_weighting_details 'w = 1/[\s^2^(Fo^2^)+(0.0548P)^2^+0.2150P] where P=(Fo^2^+2Fc^2^)/3'
_refine_ls_weighting_scheme calc
_refine_ls_wR_factor_ref 0.1207
_reflns_number_gt 3030
_reflns_number_total 3812
_reflns_threshold_expression F^2^>2.0\s(F^2^)
_cod_data_source_file sjg-anu-6.cif
_cod_data_source_block SJG-ANU-07-09
_cod_depositor_comments 'Adding full bibliography for 1547825--1547834.cif.'
_cod_database_code 1547827

loop_
_symmetry_equiv_pos_site_id
_symmetry_equiv_pos_as_xyz
1 +X,+Y,+Z
2 -X,-Y,-Z

loop_
_atom_site_label
_atom_site_type_symbol
_atom_site_fract_x
_atom_site_fract_y
_atom_site_fract_z
_atom_site_U_iso_or_equiv
_atom_site_adp_type
_atom_site_occupancy
_atom_site_symmetry_multiplicity
_atom_site_calc_flag
_atom_site_refinement_flags
S1 S -0.02154(7) 0.26540(6) 0.12124(5) 0.01743(18) Uani 1.0 2 d .
O1 O -0.06144(19) 0.15489(16) 0.02536(13) 0.0234(4) Uani 1.0 2 d .
O2 O -0.07973(18) 0.37150(15) 0.11333(13) 0.0219(4) Uani 1.0 2 d .
O3 O 0.32347(19) 0.31675(15) 0.36148(13) 0.0208(4) Uani 1.0 2 d .
O4 O 0.2503(2) 0.27744(16) 0.57888(14) 0.0263(5) Uani 1.0 2 d .
O5 O 0.2500(2) 0.46767(15) 0.68769(13) 0.0241(4) Uani 1.0 2 d .
N1 N 0.1678(3) 0.33501(18) 0.14819(15) 0.0165(5) Uani 1.0 2 d .
C1 C -0.2348(4) 0.0260(3) 0.5314(2) 0.0282(7) Uani 1.0 2 d .
C2 C -0.1762(3) 0.0870(3) 0.43136(19) 0.0201(6) Uani 1.0 2 d .
C3 C -0.1607(3) 0.0064(3) 0.3335(2) 0.0232(6) Uani 1.0 2 d .
C4 C -0.1108(3) 0.0611(3) 0.2400(2) 0.0207(6) Uani 1.0 2 d .
C5 C -0.0771(3) 0.1973(3) 0.24288(19) 0.0162(5) Uani 1.0 2 d .
C6 C -0.0908(3) 0.2796(3) 0.3391(2) 0.0181(6) Uani 1.0 2 d .
C7 C -0.1382(3) 0.2238(3) 0.4333(2) 0.0193(6) Uani 1.0 2 d .
C8 C 0.2566(3) 0.2440(3) 0.15205(19) 0.0180(6) Uani 1.0 2 d .
C9 C 0.3850(3) 0.2939(3) 0.25754(18) 0.0175(6) Uani 1.0 2 d .
C10 C 0.4617(3) 0.1920(3) 0.2685(2) 0.0225(6) Uani 1.0 2 d .
C11 C 0.5289(3) 0.1654(3) 0.1596(2) 0.0252(6) Uani 1.0 2 d .
C12 C 0.4056(3) 0.1226(3) 0.0505(2) 0.0248(6) Uani 1.0 2 d .
C13 C 0.3243(3) 0.2232(3) 0.0429(2) 0.0219(6) Uani 1.0 2 d .
C14 C 0.2447(3) 0.4770(3) 0.19023(19) 0.0171(5) Uani 1.0 2 d .
C15 C 0.2457(3) 0.5636(3) 0.1141(2) 0.0201(6) Uani 1.0 2 d .
C16 C 0.3204(3) 0.7016(3) 0.1525(2) 0.0250(6) Uani 1.0 2 d .
C17 C 0.3986(3) 0.7510(3) 0.2660(2) 0.0249(6) Uani 1.0 2 d .
C18 C 0.3972(3) 0.6654(3) 0.3424(2) 0.0214(6) Uani 1.0 2 d .
C19 C 0.3193(3) 0.5269(3) 0.3065(2) 0.0177(5) Uani 1.0 2 d .
C20 C 0.3072(3) 0.4368(3) 0.39151(19) 0.0176(6) Uani 1.0 2 d .
C21 C 0.2767(3) 0.4723(3) 0.49755(19) 0.0184(6) Uani 1.0 2 d .
C22 C 0.2579(3) 0.3926(3) 0.58720(19) 0.0162(5) Uani 1.0 2 d .
C23 C 0.2324(3) 0.4004(3) 0.78608(19) 0.0248(6) Uani 1.0 2 d .
C24 C 0.0653(3) 0.3158(3) 0.7814(3) 0.0297(7) Uani 1.0 2 d .
H1A H -0.2309 0.0975 0.5946 0.0338 Uiso 1.0 2 calc R
H1B H -0.1696 -0.0223 0.5589 0.0338 Uiso 1.0 2 calc R
H1C H -0.3421 -0.0369 0.5058 0.0338 Uiso 1.0 2 calc R
H3 H -0.1846 -0.0871 0.3310 0.0278 Uiso 1.0 2 calc R
H4 H -0.0997 0.0056 0.1741 0.0248 Uiso 1.0 2 calc R
H6 H -0.0680 0.3728 0.3408 0.0218 Uiso 1.0 2 calc R
H7 H -0.1448 0.2804 0.5004 0.0232 Uiso 1.0 2 calc R
H8 H 0.1833 0.1542 0.1593 0.0217 Uiso 1.0 2 calc R
H9 H 0.4644 0.3803 0.2494 0.0210 Uiso 1.0 2 calc R
H10A H 0.3848 0.1069 0.2792 0.0270 Uiso 1.0 2 calc R
H10B H 0.5458 0.2263 0.3374 0.0270 Uiso 1.0 2 calc R
H11A H 0.6145 0.2481 0.1544 0.0302 Uiso 1.0 2 calc R
H11B H 0.5722 0.0937 0.1652 0.0302 Uiso 1.0 2 calc R
H12A H 0.4548 0.1144 -0.0186 0.0298 Uiso 1.0 2 calc R
H12B H 0.3279 0.0331 0.0504 0.0298 Uiso 1.0 2 calc R
H13A H 0.2403 0.1894 -0.0259 0.0263 Uiso 1.0 2 calc R
H13B H 0.3993 0.3102 0.0340 0.0263 Uiso 1.0 2 calc R
H15 H 0.1951 0.5286 0.0356 0.0241 Uiso 1.0 2 calc R
H16 H 0.3180 0.7615 0.1015 0.0300 Uiso 1.0 2 calc R
H17 H 0.4537 0.8449 0.2916 0.0298 Uiso 1.0 2 calc R
H18 H 0.4500 0.7012 0.4202 0.0257 Uiso 1.0 2 calc R
H21 H 0.2666 0.5576 0.5151 0.0221 Uiso 1.0 2 calc R
H23A H 0.2707 0.4685 0.8591 0.0298 Uiso 1.0 2 calc R
H23B H 0.2955 0.3425 0.7855 0.0298 Uiso 1.0 2 calc R
H24A H 0.0540 0.2816 0.8534 0.0357 Uiso 1.0 2 calc R
H24B H 0.0319 0.2400 0.7154 0.0357 Uiso 1.0 2 calc R
H24C H 0.0010 0.3707 0.7724 0.0357 Uiso 1.0 2 calc R

loop_
_atom_site_aniso_label
_atom_site_aniso_U_11
_atom_site_aniso_U_22
_atom_site_aniso_U_33
_atom_site_aniso_U_12
_atom_site_aniso_U_13
_atom_site_aniso_U_23
S1 0.0143(4) 0.0196(4) 0.0183(4) 0.0050(3) 0.0026(3) 0.0063(3)
O1 0.0222(10) 0.0262(10) 0.0160(9) 0.0033(8) 0.0010(7) 0.0017(7)
O2 0.0177(10) 0.0246(10) 0.0282(10) 0.0098(8) 0.0053(8) 0.0137(8)
O3 0.0265(10) 0.0210(9) 0.0199(9) 0.0127(8) 0.0086(8) 0.0058(7)
O4 0.0370(12) 0.0216(10) 0.0267(10) 0.0159(8) 0.0102(8) 0.0076(8)
O5 0.0315(11) 0.0215(9) 0.0194(9) 0.0079(8) 0.0099(8) 0.0042(7)
N1 0.0142(11) 0.0157(10) 0.0198(10) 0.0059(8) 0.0033(9) 0.0024(8)
C1 0.0378(17) 0.0237(14) 0.0255(14) 0.0112(12) 0.0117(12) 0.0069(11)
C2 0.0175(14) 0.0210(13) 0.0223(13) 0.0064(10) 0.0039(11) 0.0066(10)
C3 0.0290(16) 0.0164(13) 0.0259(13) 0.0087(11) 0.0076(12) 0.0059(11)
C4 0.0211(14) 0.0203(13) 0.0212(13) 0.0085(11) 0.0049(11) 0.0025(10)
C5 0.0101(12) 0.0186(13) 0.0217(12) 0.0067(10) 0.0013(10) 0.0075(10)
C6 0.0130(13) 0.0153(12) 0.0262(13) 0.0055(10) 0.0026(10) 0.0038(10)
C7 0.0180(14) 0.0219(13) 0.0207(13) 0.0104(11) 0.0051(11) 0.0034(10)
C8 0.0163(13) 0.0199(13) 0.0201(12) 0.0079(10) 0.0065(10) 0.0049(10)
C9 0.0199(14) 0.0169(12) 0.0161(12) 0.0072(10) 0.0060(10) 0.0012(10)
C10 0.0175(14) 0.0236(13) 0.0268(13) 0.0095(11) -0.0007(11) 0.0046(11)
C11 0.0202(15) 0.0192(13) 0.0348(15) 0.0094(11) 0.0031(12) -0.0030(11)
C12 0.0213(15) 0.0253(14) 0.0273(14) 0.0079(11) 0.0089(12) 0.0010(11)
C13 0.0212(14) 0.0207(13) 0.0222(13) 0.0075(11) 0.0041(11) -0.0008(10)
C14 0.0150(13) 0.0173(12) 0.0200(12) 0.0056(10) 0.0078(10) 0.0037(10)
C15 0.0189(14) 0.0234(14) 0.0195(13) 0.0083(11) 0.0065(10) 0.0048(10)
C16 0.0250(15) 0.0253(14) 0.0286(14) 0.0097(11) 0.0106(12) 0.0114(11)
C17 0.0232(15) 0.0157(13) 0.0353(15) 0.0069(11) 0.0082(12) 0.0020(11)
C18 0.0190(14) 0.0257(14) 0.0191(13) 0.0075(11) 0.0078(11) 0.0015(10)
C19 0.0158(13) 0.0164(12) 0.0224(12) 0.0080(10) 0.0051(10) 0.0018(10)
C20 0.0108(13) 0.0225(13) 0.0178(12) 0.0057(10) 0.0012(10) 0.0008(10)
C21 0.0184(14) 0.0153(12) 0.0207(13) 0.0062(10) 0.0035(11) 0.0010(10)
C22 0.0125(13) 0.0193(13) 0.0166(12) 0.0070(10) 0.0024(10) -0.0001(10)
C23 0.0347(16) 0.0291(14) 0.0135(12) 0.0119(12) 0.0101(11) 0.0071(10)
C24 0.0374(17) 0.0278(15) 0.0300(14) 0.0137(13) 0.0163(13) 0.0113(12)

loop_
_atom_type_symbol
_atom_type_description
_atom_type_scat_dispersion_real
_atom_type_scat_dispersion_imag
_atom_type_scat_source
C C 0.0033 0.0016
;
International Tables for Crystallography
(1992, Vol. C, Tables 4.2.6.8 and 6.1.1.4)
;
H H 0.0000 0.0000
;
International Tables for Crystallography
(1992, Vol. C, Table 6.1.1.4)
;
N N 0.0061 0.0033
;
International Tables for Crystallography
(1992, Vol. C, Tables 4.2.6.8 and 6.1.1.4)
;
O O 0.0106 0.0060
;
International Tables for Crystallography
(1992, Vol. C, Tables 4.2.6.8 and 6.1.1.4)
;
S S 0.1246 0.1234
;
International Tables for Crystallography
(1992, Vol. C, Tables 4.2.6.8 and 6.1.1.4)
;

loop_
_geom_angle_atom_site_label_1
_geom_angle_atom_site_label_2
_geom_angle_atom_site_label_3
_geom_angle
_geom_angle_publ_flag
O1 S1 O2 120.17(11) yes
O1 S1 N1 106.86(11) yes
O1 S1 C5 107.25(11) yes
O2 S1 N1 106.73(11) yes
O2 S1 C5 108.29(12) yes
N1 S1 C5 106.86(11) yes
C9 O3 C20 117.71(19) yes
C22 O5 C23 115.7(2) yes
S1 N1 C8 117.25(14) yes
S1 N1 C14 121.39(19) yes
C8 N1 C14 120.09(19) yes
C1 C2 C3 120.5(3) yes
C1 C2 C7 121.2(3) yes
C3 C2 C7 118.3(3) yes
C2 C3 C4 120.8(3) yes
C3 C4 C5 119.8(3) yes
S1 C5 C4 119.69(19) yes
S1 C5 C6 119.71(19) yes
C4 C5 C6 120.6(3) yes
C5 C6 C7 119.1(3) yes
C2 C7 C6 121.4(3) yes
N1 C8 C9 111.18(19) yes
N1 C8 C13 113.2(2) yes
C9 C8 C13 109.6(2) yes
O3 C9 C8 110.4(2) yes
O3 C9 C10 108.6(2) yes
C8 C9 C10 110.65(19) yes
C9 C10 C11 110.0(3) yes
C10 C11 C12 111.4(3) yes
C11 C12 C13 111.7(2) yes
C8 C13 C12 110.1(3) yes
N1 C14 C15 118.93(19) yes
N1 C14 C19 120.2(3) yes
C15 C14 C19 120.9(2) yes
C14 C15 C16 120.0(2) yes
C15 C16 C17 119.4(3) yes
C16 C17 C18 120.8(2) yes
C17 C18 C19 120.7(2) yes
C14 C19 C18 118.1(3) yes
C14 C19 C20 121.41(19) yes
C18 C19 C20 120.3(2) yes
O3 C20 C19 119.7(2) yes
O3 C20 C21 119.7(3) yes
C19 C20 C21 120.5(3) yes
C20 C21 C22 126.1(3) yes
O4 C22 O5 122.8(3) yes
O4 C22 C21 127.5(3) yes
O5 C22 C21 109.7(2) yes
O5 C23 C24 110.9(2) yes

loop_
_geom_bond_atom_site_label_1
_geom_bond_atom_site_label_2
_geom_bond_distance
_geom_bond_publ_flag
S1 O1 1.4323(17) yes
S1 O2 1.429(2) yes
S1 N1 1.636(3) yes
S1 C5 1.763(3) yes
O3 C9 1.441(3) yes
O3 C20 1.352(4) yes
O4 C22 1.206(4) yes
O5 C22 1.362(3) yes
O5 C23 1.456(3) yes
N1 C8 1.481(4) yes
N1 C14 1.433(3) yes
C1 C2 1.506(4) yes
C2 C3 1.395(4) yes
C2 C7 1.391(4) yes
C3 C4 1.383(4) yes
C4 C5 1.386(4) yes
C5 C6 1.384(4) yes
C6 C7 1.389(4) yes
C8 C9 1.516(3) yes
C8 C13 1.523(4) yes
C9 C10 1.509(5) yes
C10 C11 1.529(4) yes
C11 C12 1.523(4) yes
C12 C13 1.522(5) yes
C14 C15 1.387(4) yes
C14 C19 1.405(3) yes
C15 C16 1.388(4) yes
C16 C17 1.385(4) yes
C17 C18 1.380(4) yes
C18 C19 1.394(3) yes
C19 C20 1.485(4) yes
C20 C21 1.349(4) yes
C21 C22 1.450(4) yes
C23 C24 1.503(4) yes
